data_4000813
loop_
_publ_author_name
'Lafond, A.'
'Rocquefelte, X.'
'Paris, M.'
'Guillot-Deudon, C.'
'Jouenne, V.'

_publ_section_title
;
 Crystal Chemistry and Electronic Structure of the Photovoltaic Buffer
 Layer, (In1-xAlx)2S3
;
_journal_issue 23
_journal_name_full 'Chemistry of Materials'
_journal_page_first 5168
_journal_paper_doi 10.1021/cm201830e
_journal_volume 23
_journal_year 2011
_chemical_formula_moiety 'In2 S3'
_chemical_formula_sum 'In2 S3'
_chemical_formula_weight 325.8
_chemical_name_systematic ' ?'
_space_group_IT_number 141
_symmetry_cell_setting tetragonal
_symmetry_Int_Tables_number 141
_symmetry_space_group_name_Hall '-I 4bd 2'
_symmetry_space_group_name_H-M 'I 41/a m d :2'
_cell_angle_alpha 90
_cell_angle_beta 90
_cell_angle_gamma 90
_cell_formula_units_Z 16
_cell_length_a 7.6205(2)
_cell_length_b 7.6205(2)
_cell_length_c 32.3603(7)
_cell_measurement_reflns_used rre
_cell_measurement_temperature 293
_cell_volume 1879.23(8)
_computing_cell_refinement unknown
_computing_data_collection unknown
_computing_data_reduction unknown
_computing_molecular_graphics unknown
_computing_structure_solution unknown
_diffrn_ambient_temperature 293
_diffrn_measured_fraction_theta_full 0.97
_diffrn_measured_fraction_theta_max 0.96
_diffrn_measurement_device 'four-cycle diffractometer'
_diffrn_measurement_device_type 'Nonius CCD'
_diffrn_radiation_monochromator graphite
_diffrn_radiation_source 'X-ray tube'
_diffrn_radiation_type 'Mo K\a'
_diffrn_radiation_wavelength 0.71069
_diffrn_reflns_av_R_equivalents 0.0489
_diffrn_reflns_av_sigmaI/netI 0.0104
_diffrn_reflns_limit_h_max 8
_diffrn_reflns_limit_h_min -12
_diffrn_reflns_limit_k_max 10
_diffrn_reflns_limit_k_min -12
_diffrn_reflns_limit_l_max 51
_diffrn_reflns_limit_l_min -38
_diffrn_reflns_number 13728
_diffrn_reflns_theta_full 34.75
_diffrn_reflns_theta_max 34.88
_diffrn_reflns_theta_min 6.56
_exptl_absorpt_coefficient_mu 10.946
_exptl_absorpt_correction_T_max 0.5186
_exptl_absorpt_correction_T_min 0.229
_exptl_absorpt_correction_type gaussian
_exptl_absorpt_process_details 'Jana2006  (Petricek, Dusek & Palatinus, 2000)'
_exptl_crystal_density_diffrn 4.605
_exptl_crystal_description block
_exptl_crystal_F_000 2336
_exptl_crystal_size_max 0.216
_exptl_crystal_size_mid 0.141
_exptl_crystal_size_min 0.067
_refine_diff_density_max 1.79
_refine_diff_density_min -1.33
_refine_ls_extinction_coef 320(70)
_refine_ls_extinction_method 'B-C type 1 Gaussian isotropic (Becker & Coppens, 1974)'
_refine_ls_goodness_of_fit_gt 1.16
_refine_ls_goodness_of_fit_ref 1.17
_refine_ls_number_constraints 0
_refine_ls_number_parameters 36
_refine_ls_number_reflns 1426
_refine_ls_number_restraints 0
_refine_ls_R_factor_all 0.0325
_refine_ls_R_factor_gt 0.0229
_refine_ls_shift/su_max 0.0206
_refine_ls_shift/su_mean 0.0020
_refine_ls_structure_factor_coef Fsqd
_refine_ls_weighting_details w=1/(\s^2^(I)+0.001936I^2^)
_refine_ls_weighting_scheme sigma
_refine_ls_wR_factor_gt 0.0680
_refine_ls_wR_factor_ref 0.0755
_reflns_number_gt 1196
_reflns_number_total 1426
_reflns_threshold_expression I>2\s(I)
_cod_data_source_file cm201830e_si_002.cif
_cod_data_source_block I
_cod_original_cell_volume 1879.22(8)
_cod_original_sg_symbol_H-M 'I 41/a m d'
_cod_database_code 4000813

loop_
_symmetry_equiv_pos_site_id
_symmetry_equiv_pos_as_xyz
1 x,y,z
2 -x+1/2,-y,z+1/2
3 -y+1/4,x+3/4,z+1/4
4 y+1/4,-x+1/4,z+3/4
5 -x+1/2,y,-z+1/2
6 x,-y,-z
7 y+1/4,x+3/4,-z+1/4
8 -y+1/4,-x+1/4,-z+3/4
9 -x,-y,-z
10 x+1/2,y,-z+1/2
11 y+3/4,-x+1/4,-z+3/4
12 -y+3/4,x+3/4,-z+1/4
13 x+1/2,-y,z+1/2
14 -x,y,z
15 -y+3/4,-x+1/4,z+3/4
16 y+3/4,x+3/4,z+1/4
17 x+1/2,y+1/2,z+1/2
18 -x,-y+1/2,z
19 -y+3/4,x+1/4,z+3/4
20 y+3/4,-x+3/4,z+1/4
21 -x,y+1/2,-z
22 x+1/2,-y+1/2,-z+1/2
23 y+3/4,x+1/4,-z+3/4
24 -y+3/4,-x+3/4,-z+1/4
25 -x+1/2,-y+1/2,-z+1/2
26 x,y+1/2,-z
27 y+1/4,-x+3/4,-z+1/4
28 -y+1/4,x+1/4,-z+3/4
29 x,-y+1/2,z
30 -x+1/2,y+1/2,z+1/2
31 -y+1/4,-x+3/4,z+1/4
32 y+1/4,x+1/4,z+3/4

loop_
_atom_site_label
_atom_site_type_symbol
_atom_site_fract_x
_atom_site_fract_y
_atom_site_fract_z
_atom_site_adp_type
_atom_site_U_iso_or_equiv
_atom_site_symmetry_multiplicity
_atom_site_occupancy
_atom_site_calc_flag
In8coh In 0 0 0 Uani 0.01581(18) 8 1 d
In16hoh In 0 -0.01962(7) 0.332463(13) Uani 0.01531(12) 16 1 d
In8etd In 0 0.25 0.204467(16) Uani 0.01153(12) 8 1 d
S1 S 0 0.5065(2) 0.25086(6) Uani 0.0119(4) 16 1 d
S2 S 0 0.0097(2) 0.07835(6) Uani 0.0141(4) 16 1 d
S3 S 0 0.0220(2) 0.41312(5) Uani 0.0106(3) 16 1 d

loop_
_atom_site_aniso_label
_atom_site_aniso_type_symbol
_atom_site_aniso_U_11
_atom_site_aniso_U_22
_atom_site_aniso_U_33
_atom_site_aniso_U_12
_atom_site_aniso_U_13
_atom_site_aniso_U_23
In8coh In 0.0190(3) 0.0155(3) 0.0129(3) 0 0 -0.00350(16)
In16hoh In 0.0194(2) 0.01187(18) 0.0147(2) 0 0 -0.00347(13)
In8etd In 0.0109(2) 0.0125(2) 0.0112(2) 0 0 0
S1 S 0.0149(8) 0.0088(7) 0.0121(8) 0 0 -0.0005(3)
S2 S 0.0149(6) 0.0135(7) 0.0137(6) 0 0 0.0004(4)
S3 S 0.0114(6) 0.0087(5) 0.0118(6) 0 0 0.0000(4)

loop_
_atom_type_symbol
_atom_type_scat_dispersion_real
_atom_type_scat_dispersion_imag
_atom_type_scat_source
In -0.7276 1.3100 'International Tables Vol C tables 4.2.6.8 and 6.1.1.1'
S 0.1246 0.1234 'International Tables Vol C tables 4.2.6.8 and 6.1.1.1'

loop_
_geom_angle_atom_site_label_1
_geom_angle_atom_site_label_2
_geom_angle_atom_site_label_3
_geom_angle_site_symmetry_1
_geom_angle_site_symmetry_3
_geom_angle
S1 In8coh S1 19_554 4_454 88.49(3)
S1 In8coh S1 19_554 7_445 180.0(5)
S1 In8coh S1 19_554 24_545 91.51(3)
S1 In8coh S2 19_554 . 88.20(5)
S1 In8coh S2 19_554 6_555 91.80(5)
S1 In8coh S1 4_454 7_445 91.51(3)
S1 In8coh S1 4_454 24_545 180.0(5)
S1 In8coh S2 4_454 . 88.20(5)
S1 In8coh S2 4_454 6_555 91.80(5)
S1 In8coh S1 7_445 24_545 88.49(3)
S1 In8coh S2 7_445 . 91.80(5)
S1 In8coh S2 7_445 6_555 88.20(5)
S1 In8coh S2 24_545 . 91.80(5)
S1 In8coh S2 24_545 6_555 88.20(5)
S2 In8coh S2 . 6_555 180.0(5)
S1 In16hoh S2 18_555 3_545 88.50(5)
S1 In16hoh S2 18_555 20_445 88.50(5)
S1 In16hoh S3 18_555 . 170.89(6)
S1 In16hoh S3 18_555 23_455 91.38(5)
S1 In16hoh S3 18_555 8_555 91.38(5)
S2 In16hoh S2 3_545 20_445 92.24(4)
S2 In16hoh S3 3_545 . 97.79(5)
S2 In16hoh S3 3_545 23_455 174.02(4)
S2 In16hoh S3 3_545 8_555 93.73(4)
S2 In16hoh S3 20_445 . 97.79(5)
S2 In16hoh S3 20_445 23_455 93.73(4)
S2 In16hoh S3 20_445 8_555 174.02(4)
S3 In16hoh S3 . 23_455 81.68(5)
S3 In16hoh S3 . 8_555 81.68(5)
S3 In16hoh S3 23_455 8_555 80.29(4)
S1 In8etd S1 . 18_555 104.94(6)
S1 In8etd S3 . 19_454 109.29(3)
S1 In8etd S3 . 4_554 109.29(3)
S1 In8etd S3 18_555 19_454 109.29(3)
S1 In8etd S3 18_555 4_554 109.29(3)
S3 In8etd S3 19_454 4_554 114.32(6)
In8coh S1 In8coh 3_555 20_455 91.50(5)
In8coh S1 In16hoh 3_555 18_555 89.09(5)
In8coh S1 In8etd 3_555 . 123.16(5)
In8coh S1 In16hoh 20_455 18_555 89.09(5)
In8coh S1 In8etd 20_455 . 123.16(5)
In16hoh S1 In8etd 18_555 . 129.71(7)
In8coh S2 In16hoh . 19_454 94.21(6)
In8coh S2 In16hoh . 4_554 94.21(6)
In16hoh S2 In16hoh 19_454 4_554 87.44(6)
In16hoh S3 In16hoh . 23_455 97.50(5)
In16hoh S3 In16hoh . 8_555 97.50(5)
In16hoh S3 In8etd . 3_545 115.91(7)
In16hoh S3 In16hoh 23_455 8_555 99.38(6)
In16hoh S3 In8etd 23_455 3_545 120.86(4)
In16hoh S3 In8etd 8_555 3_545 120.86(4)

loop_
_geom_bond_atom_site_label_1
_geom_bond_atom_site_label_2
_geom_bond_site_symmetry_2
_geom_bond_distance
In8coh S1 19_554 2.6598(11)
In8coh S1 4_454 2.6598(11)
In8coh S1 7_445 2.6598(11)
In8coh S1 24_545 2.6598(11)
In8coh S2 . 2.536(2)
In8coh S2 6_555 2.536(2)
In16hoh S1 18_555 2.6425(18)
In16hoh S2 3_545 2.5401(13)
In16hoh S2 20_445 2.5401(13)
In16hoh S3 . 2.6292(18)
In16hoh S3 23_455 2.6944(12)
In16hoh S3 8_555 2.6944(12)
In8etd S1 . 2.4646(17)
In8etd S1 18_555 2.4646(17)
In8etd S3 19_454 2.4674(18)
In8etd S3 4_554 2.4674(18)

loop_
_jana_cell_twin_matrix_id
_jana_cell_twin_volume_fraction
_jana_cell_twin_matrix_1_1
_jana_cell_twin_matrix_1_2
_jana_cell_twin_matrix_1_3
_jana_cell_twin_matrix_2_1
_jana_cell_twin_matrix_2_2
_jana_cell_twin_matrix_2_3
_jana_cell_twin_matrix_3_1
_jana_cell_twin_matrix_3_2
_jana_cell_twin_matrix_3_3
1 0.317(6) 1 0 0 0 1 0 0 0 1
2 0.322(4) 0.5 -0.5 3 0.5 -0.5 -3 0.1667 0.1667 0
3 0.361(4) 0.5 0.5 3 -0.5 -0.5 3 0.1667 -0.1667 0
